data_4000259
_journal_name_full 'Chemistry of Materials'
_journal_paper_doi 10.1021/cm021715z
_journal_year 2003
_chemical_formula_sum 'C36 H26 Si'
_chemical_formula_weight 486.66
_space_group_IT_number 14
_symmetry_cell_setting monoclinic
_symmetry_space_group_name_Hall '-P 2ybc'
_symmetry_space_group_name_H-M 'P 1 21/c 1'
_atom_sites_solution_hydrogens geom
_atom_sites_solution_primary direct
_atom_sites_solution_secondary difmap
_cell_angle_alpha 90.00
_cell_angle_beta 114.2430(10)
_cell_angle_gamma 90.00
_cell_formula_units_Z 4
_cell_length_a 18.5005(10)
_cell_length_b 7.5768(4)
_cell_length_c 21.7704(12)
_cell_measurement_reflns_used 4663
_cell_measurement_temperature 100(2)
_cell_measurement_theta_max 21.75
_cell_measurement_theta_min 2.41
_cell_volume 2782.5(3)
_diffrn_ambient_temperature 100(2)
_diffrn_detector_area_resol_mean ?
_diffrn_measurement_device_type 'CCD area detector'
_diffrn_measurement_method 'phi and omega scans'
_diffrn_radiation_monochromator graphite
_diffrn_radiation_source 'fine-focus sealed tube'
_diffrn_radiation_type MoK\a
_diffrn_radiation_wavelength 0.71073
_diffrn_reflns_av_R_equivalents 0.0329
_diffrn_reflns_av_sigmaI/netI 0.0260
_diffrn_reflns_limit_h_max 21
_diffrn_reflns_limit_h_min -21
_diffrn_reflns_limit_k_max 9
_diffrn_reflns_limit_k_min -9
_diffrn_reflns_limit_l_max 25
_diffrn_reflns_limit_l_min -25
_diffrn_reflns_number 25301
_diffrn_reflns_theta_max 25.00
_diffrn_reflns_theta_min 1.91
_diffrn_standards_decay_% ?
_diffrn_standards_interval_count ?
_diffrn_standards_interval_time ?
_diffrn_standards_number ?
_exptl_absorpt_coefficient_mu 0.106
_exptl_absorpt_correction_T_max ?
_exptl_absorpt_correction_T_min ?
_exptl_absorpt_correction_type empirical
_exptl_absorpt_process_details ?
_exptl_crystal_colour ?
_exptl_crystal_density_diffrn 1.162
_exptl_crystal_density_meas 0
_exptl_crystal_density_method 'not measured'
_exptl_crystal_description ?
_exptl_crystal_F_000 1024
_exptl_crystal_size_max 0.35
_exptl_crystal_size_mid 0.3
_exptl_crystal_size_min 0.15
_refine_ls_extinction_coef ?
_refine_ls_extinction_method none
_refine_ls_goodness_of_fit_ref 1.066
_refine_ls_hydrogen_treatment mixed
_refine_ls_matrix_type full
_refine_ls_number_parameters 335
_refine_ls_number_reflns 4852
_refine_ls_number_restraints 0
_refine_ls_restrained_S_all 1.066
_refine_ls_R_factor_all 0.0695
_refine_ls_R_factor_gt 0.0554
_refine_ls_shift/su_max 0.001
_refine_ls_shift/su_mean 0.000
_refine_ls_structure_factor_coef Fsqd
_refine_ls_weighting_details 'calc w=1/[\s^2^(Fo^2^)+(0.0650P)^2^+0.8000P] where P=(Fo^2^+2Fc^2^)/3'
_refine_ls_weighting_scheme calc
_refine_ls_wR_factor_gt 0.1303
_refine_ls_wR_factor_ref 0.1381
_reflns_number_gt 3957
_reflns_number_total 4852
_reflns_threshold_expression >2sigma(I)
_cod_depositor_comments
;
The following automatic conversions were performed:
'_symmetry_cell_setting' value 'Monoclinic' changed to 'monoclinic'
according to '/home/saulius/struct/CIF-dictionaries/cif_core.dic'
dictionary named 'cif_core.dic' version 2.4.1 from
2010-06-29.

'_exptl_absorpt_correction_type' value 'Empirical' changed to
'empirical' according to
'/home/saulius/struct/CIF-dictionaries/cif_core.dic' dictionary named
'cif_core.dic' version 2.4.1 from 2010-06-29.

Automatic conversion script
Id: cif_fix_enum 1527 2010-12-29 10:47:43Z saulius 
;
_cod_original_sg_symbol_H-M P2(1)/c
_cod_database_code 4000259

loop_
_symmetry_equiv_pos_as_xyz
'x, y, z'
'-x, y+1/2, -z+1/2'
'-x, -y, -z'
'x, -y-1/2, z-1/2'

loop_
_atom_site_label
_atom_site_type_symbol
_atom_site_fract_x
_atom_site_fract_y
_atom_site_fract_z
_atom_site_U_iso_or_equiv
_atom_site_adp_type
_atom_site_occupancy
_atom_site_symmetry_multiplicity
_atom_site_calc_flag
_atom_site_refinement_flags
_atom_site_disorder_assembly
_atom_site_disorder_group
Si1 Si 0.24541(3) 0.36079(7) 0.53870(3) 0.04218(18) Uani 1 1 d . . .
C1 C 0.29270(14) 0.1682(3) 0.58908(11) 0.0563(6) Uani 1 1 d . . .
C2 C 0.32932(19) 0.0519(4) 0.62256(14) 0.0839(8) Uani 1 1 d . . .
H2 H 0.3528 -0.0528 0.6501 0.160(15) Uiso 1 1 d R . .
C10 C 0.21139(12) 0.3363(3) 0.44574(9) 0.0471(5) Uani 1 1 d . . .
C11 C 0.14537(12) 0.2220(3) 0.40349(10) 0.0523(5) Uani 1 1 d . . .
C12 C 0.12787(17) 0.0744(4) 0.43135(14) 0.0843(9) Uani 1 1 d . . .
H12A H 0.1601 0.0459 0.4758 0.101 Uiso 1 1 calc R . .
C13 C 0.0642(2) -0.0329(4) 0.39567(17) 0.1082(12) Uani 1 1 d . . .
H13A H 0.0541 -0.1319 0.4162 0.130 Uiso 1 1 calc R . .
C14 C 0.01620(19) 0.0053(5) 0.33071(16) 0.0977(10) Uani 1 1 d . . .
H14A H -0.0263 -0.0679 0.3063 0.117 Uiso 1 1 calc R . .
C15 C 0.03082(19) 0.1510(6) 0.30190(14) 0.1028(12) Uani 1 1 d . . .
H15A H -0.0023 0.1785 0.2576 0.123 Uiso 1 1 calc R . .
C16 C 0.09435(16) 0.2597(5) 0.33736(12) 0.0863(9) Uani 1 1 d . . .
H16A H 0.1031 0.3598 0.3166 0.104 Uiso 1 1 calc R . .
C20 C 0.25176(12) 0.4573(3) 0.42700(9) 0.0473(5) Uani 1 1 d . . .
C21 C 0.23953(12) 0.4976(3) 0.35634(10) 0.0568(6) Uani 1 1 d . . .
C22 C 0.26083(17) 0.3770(4) 0.31939(12) 0.0815(9) Uani 1 1 d . . .
H22A H 0.2812 0.2678 0.3380 0.098 Uiso 1 1 calc R . .
C23 C 0.2521(2) 0.4176(7) 0.25514(15) 0.1122(13) Uani 1 1 d . . .
H23A H 0.2679 0.3363 0.2311 0.135 Uiso 1 1 calc R . .
C24 C 0.2211(2) 0.5723(7) 0.22660(15) 0.1138(14) Uani 1 1 d . . .
H24A H 0.2152 0.5974 0.1830 0.137 Uiso 1 1 calc R . .
C25 C 0.19850(19) 0.6926(5) 0.26165(15) 0.1001(11) Uani 1 1 d . . .
H25A H 0.1765 0.7995 0.2418 0.120 Uiso 1 1 calc R . .
C26 C 0.20827(16) 0.6558(4) 0.32703(12) 0.0759(8) Uani 1 1 d . . .
H26A H 0.1935 0.7391 0.3511 0.091 Uiso 1 1 calc R . .
C30 C 0.31422(12) 0.5626(3) 0.48280(9) 0.0452(5) Uani 1 1 d . . .
C31 C 0.36047(13) 0.6932(3) 0.46311(10) 0.0524(5) Uani 1 1 d . . .
C32 C 0.41344(15) 0.6396(4) 0.43676(12) 0.0701(7) Uani 1 1 d . . .
H32A H 0.4219 0.5197 0.4333 0.084 Uiso 1 1 calc R . .
C33 C 0.4533(2) 0.7591(6) 0.41581(14) 0.0994(11) Uani 1 1 d . . .
H33A H 0.4891 0.7204 0.3987 0.119 Uiso 1 1 calc R . .
C34 C 0.4412(3) 0.9322(7) 0.41968(17) 0.1167(16) Uani 1 1 d . . .
H34A H 0.4683 1.0129 0.4047 0.140 Uiso 1 1 calc R . .
C35 C 0.3893(2) 0.9917(5) 0.44563(17) 0.1049(12) Uani 1 1 d . . .
H35A H 0.3813 1.1122 0.4483 0.126 Uiso 1 1 calc R . .
C36 C 0.34886(17) 0.8711(4) 0.46779(13) 0.0743(7) Uani 1 1 d . . .
H36A H 0.3140 0.9104 0.4858 0.089 Uiso 1 1 calc R . .
C40 C 0.32115(11) 0.5293(3) 0.54588(9) 0.0430(5) Uani 1 1 d . . .
C41 C 0.37887(12) 0.5991(3) 0.61085(9) 0.0437(5) Uani 1 1 d . . .
C42 C 0.45408(13) 0.6584(3) 0.62170(11) 0.0589(6) Uani 1 1 d . . .
H42A H 0.4698 0.6579 0.5863 0.071 Uiso 1 1 calc R . .
C43 C 0.50608(15) 0.7182(4) 0.68446(12) 0.0720(7) Uani 1 1 d . . .
H43A H 0.5563 0.7569 0.6907 0.086 Uiso 1 1 calc R . .
C44 C 0.48412(16) 0.7209(3) 0.73722(11) 0.0674(7) Uani 1 1 d . . .
H44A H 0.5192 0.7621 0.7791 0.081 Uiso 1 1 calc R . .
C45 C 0.41087(16) 0.6630(3) 0.72821(11) 0.0621(6) Uani 1 1 d . . .
H45A H 0.3956 0.6652 0.7639 0.074 Uiso 1 1 calc R . .
C46 C 0.35906(14) 0.6010(3) 0.66591(10) 0.0531(5) Uani 1 1 d . . .
H46A H 0.3096 0.5593 0.6607 0.064 Uiso 1 1 calc R . .
C51 C 0.16578(13) 0.4458(3) 0.56148(10) 0.0554(6) Uani 1 1 d . . .
C52 C 0.13801(18) 0.6157(4) 0.54182(15) 0.0915(10) Uani 1 1 d . . .
H52A H 0.1592 0.6816 0.5171 0.110 Uiso 1 1 calc R . .
C53 C 0.0803(2) 0.6891(7) 0.5577(2) 0.1270(16) Uani 1 1 d . . .
H53A H 0.0623 0.8028 0.5433 0.152 Uiso 1 1 calc R . .
C54 C 0.0501(2) 0.5984(9) 0.5936(3) 0.139(2) Uani 1 1 d . . .
H54A H 0.0112 0.6499 0.6045 0.167 Uiso 1 1 calc R . .
C55 C 0.0746(3) 0.4319(8) 0.6146(2) 0.1313(17) Uani 1 1 d . . .
H55A H 0.0526 0.3695 0.6396 0.158 Uiso 1 1 calc R . .
C56 C 0.13381(18) 0.3542(5) 0.59838(16) 0.0902(9) Uani 1 1 d . . .
H56A H 0.1511 0.2402 0.6128 0.108 Uiso 1 1 calc R . .

loop_
_atom_site_aniso_label
_atom_site_aniso_U_11
_atom_site_aniso_U_22
_atom_site_aniso_U_33
_atom_site_aniso_U_23
_atom_site_aniso_U_13
_atom_site_aniso_U_12
Si1 0.0459(3) 0.0470(3) 0.0309(3) 0.0020(2) 0.0130(2) 0.0009(2)
C1 0.0676(14) 0.0476(13) 0.0450(12) 0.0027(10) 0.0142(11) 0.0029(11)
C2 0.109(2) 0.0602(16) 0.0679(17) 0.0109(15) 0.0211(16) 0.0158(17)
C10 0.0462(11) 0.0582(13) 0.0325(10) -0.0025(9) 0.0116(9) 0.0034(10)
C11 0.0504(12) 0.0634(14) 0.0390(11) -0.0069(10) 0.0142(10) -0.0007(10)
C12 0.0849(19) 0.0679(17) 0.0628(16) 0.0052(13) -0.0075(14) -0.0160(15)
C13 0.107(2) 0.072(2) 0.095(2) 0.0026(17) -0.0104(19) -0.0297(18)
C14 0.087(2) 0.098(2) 0.078(2) -0.0245(18) 0.0038(17) -0.0271(18)
C15 0.082(2) 0.156(3) 0.0448(15) -0.0087(18) 0.0008(14) -0.038(2)
C16 0.0700(17) 0.127(3) 0.0460(14) 0.0049(15) 0.0080(13) -0.0289(17)
C20 0.0462(11) 0.0615(13) 0.0325(10) 0.0012(9) 0.0144(9) 0.0060(10)
C21 0.0452(12) 0.0887(17) 0.0326(10) 0.0021(11) 0.0120(9) -0.0043(12)
C22 0.0793(18) 0.122(2) 0.0418(13) -0.0072(14) 0.0232(13) 0.0121(17)
C23 0.106(3) 0.189(4) 0.0448(16) -0.002(2) 0.0341(17) 0.022(3)
C24 0.099(2) 0.198(4) 0.0419(16) 0.017(2) 0.0267(17) -0.005(3)
C25 0.091(2) 0.134(3) 0.0566(17) 0.0364(19) 0.0112(16) -0.001(2)
C26 0.0714(17) 0.100(2) 0.0455(13) 0.0160(13) 0.0126(12) 0.0037(15)
C30 0.0436(11) 0.0540(12) 0.0360(10) 0.0023(9) 0.0143(9) 0.0041(9)
C31 0.0545(13) 0.0650(15) 0.0312(10) 0.0083(9) 0.0110(9) -0.0040(11)
C32 0.0689(16) 0.095(2) 0.0527(14) 0.0003(13) 0.0316(13) -0.0149(14)
C33 0.100(2) 0.145(3) 0.0611(17) 0.003(2) 0.0411(17) -0.047(2)
C34 0.121(3) 0.142(4) 0.066(2) 0.030(2) 0.018(2) -0.069(3)
C35 0.119(3) 0.076(2) 0.083(2) 0.0293(18) 0.005(2) -0.020(2)
C36 0.0763(18) 0.0679(18) 0.0620(15) 0.0130(13) 0.0114(13) -0.0021(14)
C40 0.0441(11) 0.0488(12) 0.0340(10) 0.0012(8) 0.0140(8) 0.0032(9)
C41 0.0499(12) 0.0400(11) 0.0351(10) 0.0040(8) 0.0112(9) 0.0010(9)
C42 0.0563(13) 0.0695(15) 0.0449(12) 0.0036(11) 0.0148(10) -0.0041(12)
C43 0.0584(15) 0.0815(18) 0.0582(15) 0.0038(13) 0.0058(12) -0.0172(13)
C44 0.0776(18) 0.0618(15) 0.0390(12) -0.0010(11) -0.0002(12) -0.0091(13)
C45 0.0791(17) 0.0629(15) 0.0349(11) -0.0014(10) 0.0140(11) -0.0033(13)
C46 0.0605(13) 0.0578(13) 0.0375(11) 0.0015(9) 0.0168(10) -0.0048(10)
C51 0.0452(12) 0.0789(16) 0.0397(11) -0.0070(11) 0.0149(10) -0.0029(11)
C52 0.086(2) 0.109(2) 0.0806(19) 0.0062(17) 0.0353(17) 0.0441(19)
C53 0.095(3) 0.161(4) 0.112(3) -0.027(3) 0.029(2) 0.054(3)
C54 0.070(2) 0.218(6) 0.132(4) -0.091(4) 0.045(2) -0.011(3)
C55 0.112(3) 0.188(5) 0.135(4) -0.061(4) 0.092(3) -0.061(3)
C56 0.082(2) 0.115(3) 0.089(2) -0.0165(18) 0.0509(18) -0.0273(18)
